data_1509801
loop_
_publ_author_name
'Mueller, B.G.'
'Fischer, R.'

_publ_section_title
;
 Die Kristallstruktur von Ag(II) F (Ag(III) F4)
;
_journal_name_full 'Zeitschrift fuer Anorganische und Allgemeine Chemie'
_journal_page_first 2592
_journal_page_last 2596
_journal_paper_doi 10.1002/1521-3749(200212)628:12<2592::AID-ZAAC2592>3.0.CO;2-O
_journal_volume 628
_journal_year 2002
_chemical_formula_sum 'Ag2 F5'
_chemical_name_systematic 'Ag F (Ag F4)'
_space_group_IT_number 2
_symmetry_space_group_name_Hall '-P 1'
_symmetry_space_group_name_H-M 'P -1'
_cell_angle_alpha 90.05
_cell_angle_beta 106.54
_cell_angle_gamma 90.18
_cell_formula_units_Z 4
_cell_length_a 4.999
_cell_length_b 11.087
_cell_length_c 7.357
_cell_volume 390.879
_citation_journal_id_ASTM ZAACAB
_cod_data_source_file silver2-3_71.cif
_cod_data_source_block Ag2F5
_cod_original_cell_volume 390.8788
_cod_database_code 1509801

loop_
_symmetry_equiv_pos_as_xyz
x,y,z
-x,-y,-z

loop_
_atom_site_label
_atom_site_type_symbol
_atom_site_fract_x
_atom_site_fract_y
_atom_site_fract_z
_atom_site_occupancy
_atom_site_U_iso_or_equiv
Ag5 Ag+3 0.5 0.5 0.5 1 0.0
Ag1 Ag+2 0.5 0 0.5 1 0.0
F9 F-1 0.8531 0.6823 0.5509 1 0.0
Ag3 Ag+2 0.96492 0.75214 0.27739 1 0.0
F3 F-1 0.5123 0.137 0.1565 1 0.0
F8 F-1 0.299 0.8387 0.4429 1 0.0
F4 F-1 0.059 0.8563 0.021 1 0.0
F10 F-1 0.035 0.6238 0.9267 1 0.0
Ag6 Ag+3 0.95977 0.76853 0.78613 1 0.0
F7 F-1 0.1124 0.083 0.3549 1 0.0
Ag4 Ag+3 0.5 0 0 1 0.0
F1 F-1 0.5734 0.4224 0.285 1 0.0
F2 F-1 0.335 0.0888 0.7732 1 0.0
F6 F-1 0.1989 0.5801 0.3275 1 0.0
Ag2 Ag+2 0.5 0.5 0 1 0.0
F5 F-1 0.3709 0.3409 0.8735 1 0.0
